data_7121215
loop_
_publ_author_name
'Li, Nai-Kai'
'Fan, Wei-Tai'
'Zhang, Jun-Qi'
'Sun, Bing-Bing'
'Chen, Jun-Bo'
'Wang, Xing-Wang'

_publ_section_title
;
 Diastereodivergent synthesis of bispirooxindoles via asymmetric
 Friedel-Crafts/aldol cascade reaction: co-catalyst effects on
 diastereoselective outcomes.
;
_journal_issue 18
_journal_name_full 'Chemical communications (Cambridge, England)'
_journal_page_first 2260
_journal_page_last 2263
_journal_paper_doi 10.1039/c7cc09489b
_journal_volume 54
_journal_year 2018
_chemical_formula_sum 'C28 H24 Cl2 F N3 O5'
_chemical_formula_weight 572.40
_space_group_crystal_system monoclinic
_space_group_IT_number 14
_space_group_name_Hall '-P 2ybc'
_space_group_name_H-M_alt 'P 1 21/c 1'
_symmetry_space_group_name_Hall '-P 2ybc'
_symmetry_space_group_name_H-M 'P 1 21/c 1'
_atom_sites_solution_hydrogens geom
_audit_creation_method SHELXL-2014/7
_audit_update_record
;
2017-03-21 deposited with the CCDC.
2018-01-30 downloaded from the CCDC.
;
_cell_angle_alpha 90
_cell_angle_beta 93.509(2)
_cell_angle_gamma 90
_cell_formula_units_Z 4
_cell_length_a 12.2486(5)
_cell_length_b 10.5812(5)
_cell_length_c 21.0573(11)
_cell_measurement_reflns_used 9762
_cell_measurement_temperature 296(2)
_cell_measurement_theta_max 27.53
_cell_measurement_theta_min 2.73
_cell_volume 2724.0(2)
_computing_structure_refinement 'SHELXL-2014/7 (Sheldrick, 2014)'
_diffrn_ambient_temperature 296(2)
_diffrn_measured_fraction_theta_full 0.996
_diffrn_measured_fraction_theta_max 0.994
_diffrn_measurement_device_type 'Bruker APEX-II CCD'
_diffrn_measurement_method '\f and \w scans'
_diffrn_radiation_type MoK\a
_diffrn_radiation_wavelength 0.71073
_diffrn_reflns_av_R_equivalents 0.0495
_diffrn_reflns_av_unetI/netI 0.0230
_diffrn_reflns_Laue_measured_fraction_full 0.996
_diffrn_reflns_Laue_measured_fraction_max 0.994
_diffrn_reflns_limit_h_max 15
_diffrn_reflns_limit_h_min -15
_diffrn_reflns_limit_k_max 13
_diffrn_reflns_limit_k_min -13
_diffrn_reflns_limit_l_max 27
_diffrn_reflns_limit_l_min -27
_diffrn_reflns_number 65836
_diffrn_reflns_point_group_measured_fraction_full 0.996
_diffrn_reflns_point_group_measured_fraction_max 0.994
_diffrn_reflns_theta_full 25.242
_diffrn_reflns_theta_max 27.564
_diffrn_reflns_theta_min 2.546
_exptl_absorpt_coefficient_mu 0.289
_exptl_crystal_colour colourless
_exptl_crystal_density_diffrn 1.396
_exptl_crystal_description block
_exptl_crystal_F_000 1184
_exptl_crystal_size_max 0.600
_exptl_crystal_size_mid 0.600
_exptl_crystal_size_min 0.600
_refine_diff_density_max 1.147
_refine_diff_density_min -1.638
_refine_diff_density_rms 0.089
_refine_ls_extinction_method none
_refine_ls_goodness_of_fit_ref 1.140
_refine_ls_hydrogen_treatment constr
_refine_ls_matrix_type full
_refine_ls_number_parameters 354
_refine_ls_number_reflns 6251
_refine_ls_number_restraints 0
_refine_ls_restrained_S_all 1.140
_refine_ls_R_factor_all 0.1040
_refine_ls_R_factor_gt 0.0890
_refine_ls_shift/su_max 0.000
_refine_ls_shift/su_mean 0.000
_refine_ls_structure_factor_coef Fsqd
_refine_ls_weighting_details 'w=1/[\s^2^(Fo^2^)+(0.2000P)^2^+2.7904P] where P=(Fo^2^+2Fc^2^)/3'
_refine_ls_weighting_scheme calc
_refine_ls_wR_factor_gt 0.2893
_refine_ls_wR_factor_ref 0.3114
_reflns_Friedel_coverage 0.000
_reflns_number_gt 5111
_reflns_number_total 6251
_reflns_threshold_expression 'I > 2\s(I)'
_cod_data_source_file c7cc09489b2.cif
_cod_data_source_block b170113a_0m_a
_cod_depositor_comments 'Adding full bibliography for 7121214--7121216.cif.'
_cod_database_code 7121215
_shelx_shelxl_version_number 2014/7
_shelx_space_group_comment
;
The symmetry employed for this shelxl refinement is uniquely defined
by the following loop, which should always be used as a source of
symmetry information in preference to the above space-group names.
They are only intended as comments.
;
_shelx_estimated_absorpt_t_min 0.846
_shelx_estimated_absorpt_t_max 0.846

loop_
_space_group_symop_operation_xyz
'x, y, z'
'-x, y+1/2, -z+1/2'
'-x, -y, -z'
'x, -y-1/2, z-1/2'

loop_
_atom_site_label
_atom_site_type_symbol
_atom_site_fract_x
_atom_site_fract_y
_atom_site_fract_z
_atom_site_U_iso_or_equiv
_atom_site_adp_type
_atom_site_occupancy
_atom_site_site_symmetry_order
_atom_site_calc_flag
_atom_site_refinement_flags_posn
_atom_site_refinement_flags_adp
_atom_site_refinement_flags_occupancy
_atom_site_disorder_assembly
_atom_site_disorder_group
C1 C 0.2081(2) 0.6558(2) 0.31937(13) 0.0204(5) Uani 1 1 d . . . . .
C2 C 0.2086(2) 0.5540(2) 0.37264(12) 0.0175(5) Uani 1 1 d . . . . .
C3 C 0.1503(2) 0.6232(2) 0.42417(13) 0.0216(6) Uani 1 1 d . . . . .
C4 C 0.1150(2) 0.5832(3) 0.48171(15) 0.0289(6) Uani 1 1 d . . . . .
H4 H 0.1257 0.5001 0.4950 0.035 Uiso 1 1 calc R U . . .
C5 C 0.0628(3) 0.6698(4) 0.51970(16) 0.0383(8) Uani 1 1 d . . . . .
H5 H 0.0386 0.6436 0.5586 0.046 Uiso 1 1 calc R U . . .
C6 C 0.0466(3) 0.7936(4) 0.50061(19) 0.0428(9) Uani 1 1 d . . . . .
H6 H 0.0126 0.8506 0.5266 0.051 Uiso 1 1 calc R U . . .
C7 C 0.0814(3) 0.8319(3) 0.44256(18) 0.0371(8) Uani 1 1 d . . . . .
C8 C 0.1330(2) 0.7482(3) 0.40387(15) 0.0256(6) Uani 1 1 d . . . . .
C9 C 0.1710(3) 0.8846(3) 0.30858(18) 0.0361(7) Uani 1 1 d . . . . .
H9A H 0.2083 0.8732 0.2702 0.054 Uiso 1 1 calc R U . . .
H9B H 0.2084 0.9475 0.3346 0.054 Uiso 1 1 calc R U . . .
H9C H 0.0973 0.9118 0.2981 0.054 Uiso 1 1 calc R U . . .
C10 C 0.1497(2) 0.4367(2) 0.34860(11) 0.0171(5) Uani 1 1 d . . . . .
C11 C 0.0440(2) 0.4223(3) 0.32415(13) 0.0240(6) Uani 1 1 d . . . . .
H11 H -0.0071 0.4866 0.3169 0.029 Uiso 1 1 calc R U . . .
C12 C 0.0267(2) 0.2921(3) 0.31192(15) 0.0284(6) Uani 1 1 d . . . . .
H12 H -0.0378 0.2552 0.2954 0.034 Uiso 1 1 calc R U . . .
C13 C 0.1220(2) 0.2304(2) 0.32887(15) 0.0266(6) Uani 1 1 d . . . . .
H13 H 0.1341 0.1440 0.3255 0.032 Uiso 1 1 calc R U . . .
C14 C 0.3119(2) 0.2925(2) 0.36917(12) 0.0183(5) Uani 1 1 d . . . . .
C15 C 0.3777(2) 0.2962(2) 0.30764(13) 0.0223(5) Uani 1 1 d . . . . .
C16 C 0.4101(2) 0.1044(3) 0.35432(15) 0.0273(6) Uani 1 1 d . . . . .
C17 C 0.4532(3) -0.0151(3) 0.3667(2) 0.0400(8) Uani 1 1 d . . . . .
H17 H 0.5032 -0.0513 0.3406 0.048 Uiso 1 1 calc R U . . .
C18 C 0.4191(3) -0.0780(3) 0.4192(2) 0.0459(9) Uani 1 1 d . . . . .
H18 H 0.4469 -0.1580 0.4286 0.055 Uiso 1 1 calc R U . . .
C19 C 0.3449(3) -0.0252(3) 0.45794(19) 0.0434(9) Uani 1 1 d . . . . .
H19 H 0.3234 -0.0700 0.4930 0.052 Uiso 1 1 calc R U . . .
C20 C 0.3015(3) 0.0953(3) 0.44515(16) 0.0320(7) Uani 1 1 d . . . . .
H20 H 0.2507 0.1305 0.4710 0.038 Uiso 1 1 calc R U . . .
C21 C 0.3358(2) 0.1603(2) 0.39363(14) 0.0237(6) Uani 1 1 d . . . . .
C22 C 0.4987(3) 0.1520(4) 0.2515(2) 0.0467(9) Uani 1 1 d . . . . .
H22A H 0.4976 0.2207 0.2217 0.070 Uiso 1 1 calc R U . . .
H22B H 0.4702 0.0773 0.2306 0.070 Uiso 1 1 calc R U . . .
H22C H 0.5725 0.1369 0.2677 0.070 Uiso 1 1 calc R U . . .
C23 C 0.3314(2) 0.5275(2) 0.39101(12) 0.0183(5) Uani 1 1 d . . . . .
H23A H 0.3729 0.5364 0.3535 0.022 Uiso 1 1 calc R U . . .
H23B H 0.3582 0.5899 0.4219 0.022 Uiso 1 1 calc R U . . .
C24 C 0.3504(2) 0.3957(2) 0.41890(12) 0.0195(5) Uani 1 1 d . . . . .
C25 C 0.4715(2) 0.3752(2) 0.44012(14) 0.0242(6) Uani 1 1 d . . . . .
C26 C 0.6538(3) 0.3688(4) 0.4094(2) 0.0490(10) Uani 1 1 d . . . . .
H26A H 0.6823 0.4269 0.4420 0.059 Uiso 1 1 calc R U . . .
H26B H 0.6634 0.2833 0.4255 0.059 Uiso 1 1 calc R U . . .
C27 C 0.7112(4) 0.3843(7) 0.3531(3) 0.0794(17) Uani 1 1 d . . . . .
H27A H 0.6753 0.3366 0.3191 0.119 Uiso 1 1 calc R U . . .
H27B H 0.7849 0.3545 0.3605 0.119 Uiso 1 1 calc R U . . .
H27C H 0.7121 0.4721 0.3416 0.119 Uiso 1 1 calc R U . . .
C28 C 0.1824(5) 0.3975(7) 0.1677(3) 0.0806(17) Uani 1 1 d . . . . .
Cl1 Cl 0.1767(5) 0.2340(5) 0.1532(3) 0.1178(14) Uiso 0.5 1 d . . P A 1
Cl2 Cl 0.2032(4) 0.5224(4) 0.1111(2) 0.0951(11) Uiso 0.5 1 d . . P A 1
Cl2A Cl 0.2369(5) 0.4704(6) 0.1079(3) 0.1198(15) Uiso 0.5 1 d . . P A 2
Cl1A Cl 0.2286(7) 0.2536(7) 0.1338(4) 0.161(2) Uiso 0.5 1 d . . P A 2
F1 F 0.0642(2) 0.9533(2) 0.42255(14) 0.0585(7) Uani 1 1 d . . . . .
N1 N 0.1695(2) 0.7662(2) 0.34300(13) 0.0268(5) Uani 1 1 d . . . . .
N2 N 0.19722(17) 0.3189(2) 0.35195(11) 0.0189(5) Uani 1 1 d . . . . .
N3 N 0.4317(2) 0.1841(2) 0.30382(13) 0.0287(6) Uani 1 1 d . . . . .
O1 O 0.23920(19) 0.6427(2) 0.26618(10) 0.0316(5) Uani 1 1 d . . . . .
O2 O 0.37832(18) 0.38091(19) 0.26912(10) 0.0288(5) Uani 1 1 d . . . . .
O3 O 0.28948(17) 0.3808(2) 0.47321(9) 0.0264(5) Uani 1 1 d . . . . .
H3 H 0.3262 0.3422 0.5007 0.040 Uiso 1 1 calc R U . . .
O4 O 0.53681(16) 0.3943(2) 0.39417(11) 0.0337(5) Uani 1 1 d . . . . .
O5 O 0.49914(19) 0.3440(2) 0.49387(11) 0.0374(6) Uani 1 1 d . . . . .

loop_
_atom_site_aniso_label
_atom_site_aniso_U_11
_atom_site_aniso_U_22
_atom_site_aniso_U_33
_atom_site_aniso_U_23
_atom_site_aniso_U_13
_atom_site_aniso_U_12
C1 0.0200(12) 0.0140(11) 0.0269(13) 0.0019(9) 0.0007(10) -0.0003(9)
C2 0.0200(11) 0.0115(10) 0.0211(12) -0.0012(9) 0.0019(9) -0.0001(8)
C3 0.0172(11) 0.0194(12) 0.0284(13) -0.0090(10) 0.0028(10) 0.0001(9)
C4 0.0243(13) 0.0315(15) 0.0318(15) -0.0076(12) 0.0081(11) -0.0032(11)
C5 0.0294(15) 0.052(2) 0.0346(16) -0.0177(15) 0.0131(13) -0.0067(14)
C6 0.0325(16) 0.0442(19) 0.053(2) -0.0312(17) 0.0114(14) 0.0024(14)
C7 0.0328(16) 0.0220(14) 0.057(2) -0.0160(13) 0.0038(14) 0.0053(11)
C8 0.0206(12) 0.0185(12) 0.0377(16) -0.0075(11) 0.0021(11) -0.0004(9)
C9 0.0423(17) 0.0142(13) 0.051(2) 0.0043(12) -0.0069(15) 0.0003(11)
C10 0.0212(11) 0.0121(11) 0.0183(11) -0.0012(8) 0.0023(9) 0.0016(9)
C11 0.0234(13) 0.0201(13) 0.0281(14) -0.0015(10) -0.0027(10) 0.0024(10)
C12 0.0238(13) 0.0231(14) 0.0373(15) -0.0018(11) -0.0067(11) -0.0031(10)
C13 0.0273(13) 0.0138(12) 0.0380(16) -0.0027(10) -0.0043(11) -0.0029(10)
C14 0.0186(11) 0.0125(11) 0.0237(12) 0.0011(9) 0.0005(9) 0.0015(8)
C15 0.0218(12) 0.0182(12) 0.0268(13) -0.0069(10) 0.0014(10) 0.0003(9)
C16 0.0232(13) 0.0176(13) 0.0405(16) -0.0033(11) -0.0039(11) 0.0021(10)
C17 0.0356(16) 0.0181(14) 0.065(2) -0.0023(14) -0.0048(15) 0.0094(12)
C18 0.050(2) 0.0209(14) 0.065(2) 0.0082(15) -0.0135(18) 0.0082(14)
C19 0.057(2) 0.0238(15) 0.048(2) 0.0145(14) -0.0115(16) -0.0047(14)
C20 0.0398(16) 0.0212(14) 0.0342(16) 0.0046(11) -0.0025(13) -0.0030(12)
C21 0.0263(13) 0.0126(12) 0.0315(14) 0.0014(10) -0.0035(11) 0.0000(9)
C22 0.048(2) 0.0364(18) 0.059(2) -0.0142(16) 0.0256(17) 0.0053(15)
C23 0.0180(11) 0.0133(11) 0.0236(12) -0.0025(9) 0.0019(9) -0.0001(8)
C24 0.0199(12) 0.0163(11) 0.0222(12) -0.0013(9) 0.0005(9) 0.0016(9)
C25 0.0220(13) 0.0167(12) 0.0329(14) -0.0047(10) -0.0063(11) 0.0036(9)
C26 0.0184(14) 0.066(2) 0.062(2) -0.015(2) -0.0060(14) 0.0103(15)
C27 0.0299(19) 0.127(5) 0.081(3) -0.017(3) 0.003(2) 0.005(3)
C28 0.074(3) 0.116(5) 0.051(3) 0.003(3) -0.004(2) 0.015(3)
F1 0.0666(15) 0.0229(10) 0.0873(19) -0.0154(11) 0.0160(13) 0.0156(10)
N1 0.0285(12) 0.0124(10) 0.0395(14) -0.0005(9) 0.0008(10) 0.0025(8)
N2 0.0170(10) 0.0130(9) 0.0267(11) -0.0007(8) 0.0003(8) 0.0007(8)
N3 0.0288(12) 0.0195(11) 0.0384(14) -0.0056(10) 0.0078(10) 0.0052(9)
O1 0.0419(12) 0.0239(10) 0.0296(11) 0.0063(8) 0.0091(9) 0.0032(9)
O2 0.0369(11) 0.0230(10) 0.0271(10) 0.0014(8) 0.0070(8) -0.0001(8)
O3 0.0320(11) 0.0272(10) 0.0203(9) 0.0031(7) 0.0043(8) 0.0037(8)
O4 0.0178(10) 0.0466(14) 0.0361(12) -0.0090(10) -0.0035(8) 0.0046(9)
O5 0.0352(12) 0.0377(13) 0.0375(12) 0.0067(10) -0.0130(9) 0.0027(9)

loop_
_atom_type_symbol
_atom_type_description
_atom_type_scat_dispersion_real
_atom_type_scat_dispersion_imag
_atom_type_scat_source
C C 0.0033 0.0016 'International Tables Vol C Tables 4.2.6.8 and 6.1.1.4'
H H 0.0000 0.0000 'International Tables Vol C Tables 4.2.6.8 and 6.1.1.4'
N N 0.0061 0.0033 'International Tables Vol C Tables 4.2.6.8 and 6.1.1.4'
O O 0.0106 0.0060 'International Tables Vol C Tables 4.2.6.8 and 6.1.1.4'
F F 0.0171 0.0103 'International Tables Vol C Tables 4.2.6.8 and 6.1.1.4'
Cl Cl 0.1484 0.1585 'International Tables Vol C Tables 4.2.6.8 and 6.1.1.4'

loop_
_geom_angle_atom_site_label_1
_geom_angle_atom_site_label_2
_geom_angle_atom_site_label_3
_geom_angle
O1 C1 N1 124.7(2)
O1 C1 C2 126.9(2)
N1 C1 C2 108.4(2)
C10 C2 C3 113.6(2)
C10 C2 C1 110.3(2)
C3 C2 C1 101.5(2)
C10 C2 C23 111.75(19)
C3 C2 C23 113.5(2)
C1 C2 C23 105.38(19)
C4 C3 C8 120.6(3)
C4 C3 C2 131.7(3)
C8 C3 C2 107.8(2)
C3 C4 C5 118.8(3)
C3 C4 H4 120.6
C5 C4 H4 120.6
C6 C5 C4 121.2(3)
C6 C5 H5 119.4
C4 C5 H5 119.4
C7 C6 C5 119.3(3)
C7 C6 H6 120.3
C5 C6 H6 120.3
F1 C7 C6 120.0(3)
F1 C7 C8 119.3(3)
C6 C7 C8 120.8(3)
C7 C8 N1 129.6(3)
C7 C8 C3 119.4(3)
N1 C8 C3 111.0(2)
N1 C9 H9A 109.5
N1 C9 H9B 109.5
H9A C9 H9B 109.5
N1 C9 H9C 109.5
H9A C9 H9C 109.5
H9B C9 H9C 109.5
C11 C10 N2 107.7(2)
C11 C10 C2 129.7(2)
N2 C10 C2 122.5(2)
C10 C11 C12 107.6(2)
C10 C11 H11 126.2
C12 C11 H11 126.2
C13 C12 C11 107.6(2)
C13 C12 H12 126.2
C11 C12 H12 126.2
C12 C13 N2 108.0(2)
C12 C13 H13 126.0
N2 C13 H13 126.0
N2 C14 C21 115.1(2)
N2 C14 C24 106.25(19)
C21 C14 C24 111.9(2)
N2 C14 C15 109.0(2)
C21 C14 C15 101.9(2)
C24 C14 C15 112.7(2)
O2 C15 N3 125.6(3)
O2 C15 C14 126.7(2)
N3 C15 C14 107.6(2)
C17 C16 N3 127.3(3)
C17 C16 C21 121.8(3)
N3 C16 C21 110.9(2)
C18 C17 C16 117.4(3)
C18 C17 H17 121.3
C16 C17 H17 121.3
C17 C18 C19 121.6(3)
C17 C18 H18 119.2
C19 C18 H18 119.2
C18 C19 C20 120.8(3)
C18 C19 H19 119.6
C20 C19 H19 119.6
C21 C20 C19 118.5(3)
C21 C20 H20 120.7
C19 C20 H20 120.7
C20 C21 C16 119.9(3)
C20 C21 C14 132.1(3)
C16 C21 C14 108.0(2)
N3 C22 H22A 109.5
N3 C22 H22B 109.5
H22A C22 H22B 109.5
N3 C22 H22C 109.5
H22A C22 H22C 109.5
H22B C22 H22C 109.5
C24 C23 C2 112.6(2)
C24 C23 H23A 109.1
C2 C23 H23A 109.1
C24 C23 H23B 109.1
C2 C23 H23B 109.1
H23A C23 H23B 107.8
O3 C24 C23 109.7(2)
O3 C24 C25 107.3(2)
C23 C24 C25 111.3(2)
O3 C24 C14 108.1(2)
C23 C24 C14 110.3(2)
C25 C24 C14 110.0(2)
O5 C25 O4 125.9(3)
O5 C25 C24 121.4(3)
O4 C25 C24 112.7(2)
C27 C26 O4 108.6(4)
C27 C26 H26A 110.0
O4 C26 H26A 110.0
C27 C26 H26B 110.0
O4 C26 H26B 110.0
H26A C26 H26B 108.3
C26 C27 H27A 109.5
C26 C27 H27B 109.5
H27A C27 H27B 109.5
C26 C27 H27C 109.5
H27A C27 H27C 109.5
H27B C27 H27C 109.5
Cl2A C28 Cl1A 86.6(4)
Cl1 C28 Cl2 127.6(4)
C1 N1 C8 110.8(2)
C1 N1 C9 122.9(3)
C8 N1 C9 126.3(3)
C10 N2 C13 109.0(2)
C10 N2 C14 125.8(2)
C13 N2 C14 124.8(2)
C15 N3 C16 111.5(2)
C15 N3 C22 123.1(3)
C16 N3 C22 125.4(3)
C24 O3 H3 109.5
C25 O4 C26 116.1(3)

loop_
_geom_bond_atom_site_label_1
_geom_bond_atom_site_label_2
_geom_bond_distance
C1 O1 1.213(3)
C1 N1 1.366(3)
C1 C2 1.555(3)
C2 C10 1.507(3)
C2 C3 1.523(3)
C2 C23 1.555(3)
C3 C4 1.378(4)
C3 C8 1.402(4)
C4 C5 1.397(4)
C4 H4 0.9300
C5 C6 1.381(6)
C5 H5 0.9300
C6 C7 1.380(6)
C6 H6 0.9300
C7 F1 1.365(4)
C7 C8 1.382(4)
C8 N1 1.396(4)
C9 N1 1.448(4)
C9 H9A 0.9600
C9 H9B 0.9600
C9 H9C 0.9600
C10 C11 1.373(4)
C10 N2 1.376(3)
C11 C12 1.416(4)
C11 H11 0.9300
C12 C13 1.365(4)
C12 H12 0.9300
C13 N2 1.380(3)
C13 H13 0.9300
C14 N2 1.456(3)
C14 C21 1.514(3)
C14 C24 1.565(3)
C14 C15 1.567(4)
C15 O2 1.209(4)
C15 N3 1.363(3)
C16 C17 1.390(4)
C16 N3 1.394(4)
C16 C21 1.398(4)
C17 C18 1.376(6)
C17 H17 0.9300
C18 C19 1.377(6)
C18 H18 0.9300
C19 C20 1.401(4)
C19 H19 0.9300
C20 C21 1.371(4)
C20 H20 0.9300
C22 N3 1.453(4)
C22 H22A 0.9600
C22 H22B 0.9600
C22 H22C 0.9600
C23 C24 1.525(3)
C23 H23A 0.9700
C23 H23B 0.9700
C24 O3 1.412(3)
C24 C25 1.538(3)
C25 O5 1.207(4)
C25 O4 1.308(4)
C26 C27 1.426(7)
C26 O4 1.474(4)
C26 H26A 0.9700
C26 H26B 0.9700
C27 H27A 0.9600
C27 H27B 0.9600
C27 H27C 0.9600
C28 Cl2A 1.653(8)
C28 Cl1 1.757(9)
C28 Cl1A 1.789(10)
C28 Cl2 1.809(8)
O3 H3 0.8200
